data_4340072
loop_
_publ_author_name
'Barrett, Brittany J.'
'Iluc, Vlad M.'

_publ_section_title
;
 Coordination of a Hemilabile Pincer Ligand with an Olefinic Backbone to
 Mid-to-Late Transition Metals.
;
_journal_issue 14
_journal_name_full 'Inorganic chemistry'
_journal_page_first 7248
_journal_page_last 7259
_journal_paper_doi 10.1021/ic500549z
_journal_volume 53
_journal_year 2014
_chemical_formula_sum 'C65 H58 B Br F24 Fe P2'
_chemical_formula_weight 1503.62
_chemical_name_systematic
; 
 ? 
;
_space_group_IT_number 2
_symmetry_cell_setting triclinic
_symmetry_space_group_name_Hall '-P 1'
_symmetry_space_group_name_H-M 'P -1'
_atom_sites_solution_hydrogens geom
_atom_sites_solution_primary direct
_atom_sites_solution_secondary difmap
_audit_creation_method SHELXL-97
_cell_angle_alpha 79.3172(19)
_cell_angle_beta 80.9439(19)
_cell_angle_gamma 86.7229(19)
_cell_formula_units_Z 2
_cell_length_a 13.1231(6)
_cell_length_b 13.6718(7)
_cell_length_c 18.7070(9)
_cell_measurement_temperature 120(2)
_cell_volume 3255.7(3)
_computing_structure_refinement 'SHELXL-97 (Sheldrick, 1997)'
_computing_structure_solution 'SHELXS-97 (Sheldrick, 1990)'
_diffrn_ambient_temperature 120(2)
_diffrn_measured_fraction_theta_full 1.000
_diffrn_measured_fraction_theta_max 1.000
_diffrn_radiation_monochromator graphite
_diffrn_radiation_source 'fine-focus sealed tube'
_diffrn_radiation_type MoK\a
_diffrn_radiation_wavelength 0.71073
_diffrn_reflns_av_R_equivalents 0.0262
_diffrn_reflns_av_sigmaI/netI 0.0178
_diffrn_reflns_limit_h_max 15
_diffrn_reflns_limit_h_min -15
_diffrn_reflns_limit_k_max 16
_diffrn_reflns_limit_k_min -16
_diffrn_reflns_limit_l_max 22
_diffrn_reflns_limit_l_min -22
_diffrn_reflns_number 71334
_diffrn_reflns_theta_full 25.00
_diffrn_reflns_theta_max 25.00
_diffrn_reflns_theta_min 1.12
_exptl_absorpt_coefficient_mu 1.004
_exptl_absorpt_correction_T_max 0.9089
_exptl_absorpt_correction_T_min 0.8573
_exptl_absorpt_correction_type multi-scan
_exptl_absorpt_process_details 'Bruker AXS area detector scaling and absorption correction'
_exptl_crystal_density_diffrn 1.534
_exptl_crystal_density_method 'not measured'
_exptl_crystal_F_000 1520
_exptl_crystal_size_max 0.09
_exptl_crystal_size_mid 0.09
_exptl_crystal_size_min 0.08
_refine_diff_density_max 1.490
_refine_diff_density_min -1.684
_refine_diff_density_rms 0.065
_refine_ls_extinction_method none
_refine_ls_goodness_of_fit_ref 1.077
_refine_ls_hydrogen_treatment constr
_refine_ls_matrix_type full
_refine_ls_number_parameters 903
_refine_ls_number_reflns 11462
_refine_ls_number_restraints 0
_refine_ls_restrained_S_all 1.077
_refine_ls_R_factor_all 0.0485
_refine_ls_R_factor_gt 0.0407
_refine_ls_shift/su_max 0.003
_refine_ls_shift/su_mean 0.000
_refine_ls_structure_factor_coef Fsqd
_refine_ls_weighting_details 'calc w=1/[\s^2^(Fo^2^)+(0.0525P)^2^+4.0754P] where P=(Fo^2^+2Fc^2^)/3'
_refine_ls_weighting_scheme calc
_refine_ls_wR_factor_gt 0.1049
_refine_ls_wR_factor_ref 0.1090
_reflns_number_gt 9966
_reflns_number_total 11462
_reflns_threshold_expression >2sigma(I)
_cod_data_source_file ic500549z_si_002.cif
_cod_data_source_block bb36
_cod_depositor_comments 'Adding full bibliography for 4340069--4340078.cif.'
_cod_original_sg_symbol_H-M P-1
_cod_database_code 4340072

loop_
_symmetry_equiv_pos_as_xyz
'x, y, z'
'-x, -y, -z'

loop_
_atom_site_label
_atom_site_type_symbol
_atom_site_fract_x
_atom_site_fract_y
_atom_site_fract_z
_atom_site_U_iso_or_equiv
_atom_site_adp_type
_atom_site_occupancy
_atom_site_symmetry_multiplicity
_atom_site_calc_flag
_atom_site_refinement_flags
_atom_site_disorder_assembly
_atom_site_disorder_group
Fe Fe 0.95877(3) 0.38212(3) 0.251322(19) 0.02063(10) Uani 1 1 d . . .
P2 P 0.83458(5) 0.35714(5) 0.36302(4) 0.02224(15) Uani 1 1 d . A .
C11 C 0.9087(3) 0.3776(3) 0.09414(17) 0.0411(8) Uani 1 1 d . . .
C12 C 0.9887(2) 0.3073(2) 0.09297(14) 0.0260(6) Uani 1 1 d . A .
C13 C 1.0333(3) 0.2818(2) 0.02599(15) 0.0336(7) Uani 1 1 d . . .
H13 H 1.0890 0.2344 0.0244 0.040 Uiso 1 1 calc R A .
C14 C 0.9966(3) 0.3254(2) -0.03796(16) 0.0399(8) Uani 1 1 d . A .
H14 H 1.0265 0.3070 -0.0834 0.048 Uiso 1 1 calc R . .
C15 C 0.9174(3) 0.3949(2) -0.03640(16) 0.0387(7) Uani 1 1 d . . .
H15 H 0.8927 0.4248 -0.0807 0.046 Uiso 1 1 calc R A .
C16 C 0.8740(3) 0.4215(3) 0.02860(19) 0.0483(9) Uani 1 1 d . A .
H16 H 0.8195 0.4703 0.0292 0.058 Uiso 1 1 calc R . .
C21 C 0.7337(2) 0.4699(3) 0.25711(17) 0.0364(7) Uani 1 1 d . . .
C22 C 0.7282(2) 0.43496(19) 0.33169(15) 0.0249(6) Uani 1 1 d . A .
C23 C 0.6475(2) 0.4674(3) 0.37923(18) 0.0438(8) Uani 1 1 d . . .
H23 H 0.6427 0.4432 0.4306 0.053 Uiso 1 1 calc R A .
C24 C 0.5738(3) 0.5345(3) 0.3528(2) 0.0457(8) Uani 1 1 d . A .
H24 H 0.5178 0.5552 0.3860 0.055 Uiso 1 1 calc R . .
C25 C 0.5810(2) 0.5709(2) 0.27956(19) 0.0351(7) Uani 1 1 d . . .
H25 H 0.5311 0.6185 0.2617 0.042 Uiso 1 1 calc R A .
C26 C 0.6598(2) 0.5393(3) 0.23167(18) 0.0428(8) Uani 1 1 d . A .
H26 H 0.6643 0.5647 0.1805 0.051 Uiso 1 1 calc R . .
C31 C 1.1777(2) 0.2548(2) 0.15661(16) 0.0307(6) Uani 1 1 d . . .
H31 H 1.1976 0.2071 0.1218 0.037 Uiso 1 1 calc R A .
C32 C 0.9964(2) 0.1283(2) 0.20769(15) 0.0307(6) Uani 1 1 d . . .
H32 H 1.0136 0.1048 0.2584 0.037 Uiso 1 1 calc R A .
C33 C 1.2181(2) 0.3563(2) 0.11933(18) 0.0380(7) Uani 1 1 d . A .
H33A H 1.2932 0.3512 0.1055 0.057 Uiso 1 1 calc R . .
H33B H 1.2014 0.4035 0.1533 0.057 Uiso 1 1 calc R . .
H33C H 1.1859 0.3797 0.0752 0.057 Uiso 1 1 calc R . .
C34 C 1.2239(2) 0.2156(3) 0.22666(18) 0.0439(8) Uani 1 1 d . A .
H34A H 1.2994 0.2147 0.2152 0.066 Uiso 1 1 calc R . .
H34B H 1.2005 0.1480 0.2471 0.066 Uiso 1 1 calc R . .
H34C H 1.2015 0.2591 0.2627 0.066 Uiso 1 1 calc R . .
C35 C 1.0523(3) 0.0584(2) 0.15910(19) 0.0490(9) Uani 1 1 d . A .
H35A H 1.0382 0.0801 0.1086 0.073 Uiso 1 1 calc R . .
H35B H 1.0281 -0.0094 0.1776 0.073 Uiso 1 1 calc R . .
H35C H 1.1268 0.0594 0.1598 0.073 Uiso 1 1 calc R . .
C36 C 0.8800(2) 0.1224(2) 0.21253(17) 0.0349(7) Uani 1 1 d . A .
H36A H 0.8602 0.1460 0.1638 0.052 Uiso 1 1 calc R . .
H36B H 0.8454 0.1642 0.2469 0.052 Uiso 1 1 calc R . .
H36C H 0.8595 0.0532 0.2301 0.052 Uiso 1 1 calc R . .
C41 C 0.7851(2) 0.2303(2) 0.39402(15) 0.0274(6) Uani 1 1 d . . .
H41 H 0.7473 0.2167 0.3546 0.033 Uiso 1 1 calc R A .
C42 C 0.8605(2) 0.4062(2) 0.44304(16) 0.0369(7) Uani 1 1 d . . .
H42 H 0.7966 0.3983 0.4804 0.044 Uiso 1 1 calc R A .
C43 C 0.8728(2) 0.1519(2) 0.39972(17) 0.0372(7) Uani 1 1 d . A .
H43A H 0.8464 0.0864 0.3994 0.056 Uiso 1 1 calc R . .
H43B H 0.9006 0.1504 0.4456 0.056 Uiso 1 1 calc R . .
H43C H 0.9277 0.1687 0.3578 0.056 Uiso 1 1 calc R . .
C44 C 0.7075(2) 0.2180(2) 0.46482(18) 0.0409(8) Uani 1 1 d . A .
H44A H 0.6519 0.2687 0.4595 0.061 Uiso 1 1 calc R . .
H44B H 0.7423 0.2260 0.5060 0.061 Uiso 1 1 calc R . .
H44C H 0.6784 0.1516 0.4744 0.061 Uiso 1 1 calc R . .
C46 C 0.8825(3) 0.5166(3) 0.42291(19) 0.0512(9) Uani 1 1 d . A .
H46A H 0.9477 0.5263 0.3891 0.077 Uiso 1 1 calc R . .
H46B H 0.8878 0.5426 0.4676 0.077 Uiso 1 1 calc R . .
H46C H 0.8263 0.5521 0.3991 0.077 Uiso 1 1 calc R . .
C45 C 0.9472(3) 0.3463(3) 0.4777(2) 0.0606(11) Uani 1 1 d . A .
H45A H 0.9281 0.2764 0.4928 0.091 Uiso 1 1 calc R . .
H45B H 0.9587 0.3729 0.5209 0.091 Uiso 1 1 calc R . .
H45C H 1.0105 0.3511 0.4418 0.091 Uiso 1 1 calc R . .
C51 C 0.52884(19) 0.16880(17) 0.73144(13) 0.0179(5) Uani 1 1 d . . .
F51 F 0.45951(16) 0.30140(17) 0.52027(10) 0.0552(6) Uani 1 1 d . . .
C52 C 0.51388(19) 0.18705(19) 0.65796(14) 0.0215(5) Uani 1 1 d . . .
H52 H 0.5725 0.1887 0.6208 0.026 Uiso 1 1 calc R . .
F52 F 0.31087(15) 0.2369(2) 0.54403(10) 0.0749(8) Uani 1 1 d . . .
C53 C 0.4162(2) 0.2029(2) 0.63709(14) 0.0252(6) Uani 1 1 d . . .
F53 F 0.44735(18) 0.14658(19) 0.52381(11) 0.0636(6) Uani 1 1 d . . .
C55 C 0.3418(2) 0.18458(19) 0.76226(14) 0.0221(5) Uani 1 1 d . . .
F55 F 0.26500(13) 0.21158(15) 0.87982(9) 0.0438(5) Uani 1 1 d . . .
C54 C 0.3293(2) 0.2019(2) 0.68894(14) 0.0249(6) Uani 1 1 d . . .
H54 H 0.2626 0.2128 0.6748 0.030 Uiso 1 1 calc R . .
F54 F 0.17246(15) 0.2437(2) 0.79598(11) 0.0841(10) Uani 1 1 d . . .
C56 C 0.43867(19) 0.16790(18) 0.78306(13) 0.0201(5) Uani 1 1 d . . .
H56 H 0.4444 0.1554 0.8340 0.024 Uiso 1 1 calc R . .
F56 F 0.2100(2) 0.0941(2) 0.84036(15) 0.0941(10) Uani 1 1 d . . .
C57 C 0.4072(2) 0.2218(3) 0.55691(16) 0.0421(8) Uani 1 1 d . . .
C58 C 0.2479(2) 0.1834(2) 0.81908(15) 0.0341(7) Uani 1 1 d . . .
B B 0.6435(2) 0.1685(2) 0.75592(15) 0.0177(6) Uani 1 1 d . . .
C62 C 0.73075(19) 0.11627(19) 0.87497(13) 0.0198(5) Uani 1 1 d . . .
H62 H 0.7707 0.1740 0.8573 0.024 Uiso 1 1 calc R . .
F62 F 0.79415(17) 0.1350(2) 1.02971(14) 0.0810(9) Uani 1 1 d . . .
C61 C 0.65524(19) 0.09666(18) 0.83464(13) 0.0188(5) Uani 1 1 d . . .
F61 F 0.90798(14) 0.12899(15) 0.93606(10) 0.0476(5) Uani 1 1 d . . .
F63 F 0.87704(16) -0.00121(17) 1.01409(12) 0.0588(6) Uani 1 1 d . . .
C63 C 0.7493(2) 0.0549(2) 0.93941(14) 0.0235(5) Uani 1 1 d . . .
C68 C 0.5559(2) -0.1419(2) 0.95622(15) 0.0306(6) Uani 1 1 d . . .
C67 C 0.8301(2) 0.0806(2) 0.98018(16) 0.0356(7) Uani 1 1 d . . .
C66 C 0.6004(2) 0.01023(18) 0.86288(13) 0.0207(5) Uani 1 1 d . . .
H66 H 0.5496 -0.0073 0.8369 0.025 Uiso 1 1 calc R . .
F66 F 0.57817(15) -0.21061(14) 0.91504(13) 0.0595(6) Uani 1 1 d . . .
C65 C 0.6181(2) -0.05126(19) 0.92838(14) 0.0236(5) Uani 1 1 d . . .
F65 F 0.45503(15) -0.12434(14) 0.95558(14) 0.0609(6) Uani 1 1 d . . .
C64 C 0.6922(2) -0.0294(2) 0.96708(14) 0.0248(6) Uani 1 1 d . . .
H64 H 0.7038 -0.0712 1.0118 0.030 Uiso 1 1 calc R . .
F64 F 0.5635(3) -0.1817(2) 1.02416(14) 0.1098(13) Uani 1 1 d . . .
C74 C 0.9046(2) 0.0452(2) 0.61202(14) 0.0253(6) Uani 1 1 d . . .
H74 H 0.9608 0.0176 0.5828 0.030 Uiso 1 1 calc R . .
F74 F 1.0261(4) 0.2491(3) 0.6538(5) 0.0527(19) Uani 0.661(18) 1 d P . .
C73 C 0.8062(2) 0.00930(19) 0.61980(14) 0.0239(6) Uani 1 1 d . . .
F73 F 0.7668(3) -0.04130(16) 0.51505(11) 0.0860(10) Uani 1 1 d . . .
C72 C 0.7241(2) 0.05018(18) 0.66233(13) 0.0204(5) Uani 1 1 d . . .
H72 H 0.6575 0.0237 0.6672 0.024 Uiso 1 1 calc R . .
F72 F 0.86841(17) -0.13758(18) 0.57806(17) 0.0787(8) Uani 1 1 d . . .
C71 C 0.73616(19) 0.12879(18) 0.69811(13) 0.0186(5) Uani 1 1 d . . .
F71 F 0.71062(18) -0.12950(15) 0.61482(11) 0.0553(5) Uani 1 1 d . . .
C76 C 0.83651(19) 0.16297(18) 0.68951(13) 0.0205(5) Uani 1 1 d . . .
H76 H 0.8486 0.2161 0.7132 0.025 Uiso 1 1 calc R . .
F76 F 1.0783(5) 0.1598(7) 0.5768(4) 0.073(3) Uani 0.661(18) 1 d P . .
C75 C 0.91914(19) 0.12210(19) 0.64763(14) 0.0226(5) Uani 1 1 d . . .
F75 F 1.0769(7) 0.1027(8) 0.6888(6) 0.082(4) Uani 0.661(18) 1 d P . .
C78 C 1.0255(2) 0.1584(2) 0.64285(16) 0.0315(6) Uani 1 1 d . . .
F78 F 1.0371(9) 0.214(3) 0.6924(15) 0.123(10) Uani 0.339(18) 1 d P . .
C77 C 0.7885(2) -0.0728(2) 0.58107(16) 0.0329(7) Uani 1 1 d . . .
F77 F 1.0971(12) 0.0889(13) 0.6528(15) 0.083(7) Uani 0.339(18) 1 d P . .
C81 C 0.65523(18) 0.28506(18) 0.76152(13) 0.0183(5) Uani 1 1 d . . .
F79 F 1.0643(11) 0.2085(17) 0.5809(10) 0.095(8) Uani 0.339(18) 1 d P . .
F81 F 0.66979(19) 0.5260(2) 0.58099(12) 0.0774(8) Uani 1 1 d . . .
C85 C 0.6169(2) 0.42110(19) 0.82995(14) 0.0232(5) Uani 1 1 d . . .
F85 F 0.55246(15) 0.54913(13) 0.89536(10) 0.0450(5) Uani 1 1 d . . .
C84 C 0.6506(2) 0.49143(19) 0.76837(15) 0.0252(6) Uani 1 1 d . . .
H84 H 0.6488 0.5603 0.7708 0.030 Uiso 1 1 calc R . .
F84 F 0.4915(2) 0.40578(17) 0.93490(13) 0.0754(8) Uani 1 1 d . . .
C83 C 0.6868(2) 0.45798(19) 0.70344(14) 0.0239(5) Uani 1 1 d . . .
F83 F 0.81844(16) 0.50837(17) 0.60543(11) 0.0585(6) Uani 1 1 d . . .
C82 C 0.68864(19) 0.35725(19) 0.70020(14) 0.0207(5) Uani 1 1 d . . .
H82 H 0.7135 0.3366 0.6547 0.025 Uiso 1 1 calc R . .
F82 F 0.7234(3) 0.62135(15) 0.64483(13) 0.1041(12) Uani 1 1 d . . .
C87 C 0.7226(2) 0.5302(2) 0.63508(16) 0.0343(7) Uani 1 1 d . . .
C88 C 0.5764(2) 0.4522(2) 0.90202(16) 0.0336(7) Uani 1 1 d . . .
C91 C 0.6003(2) 0.2382(2) 0.20071(17) 0.0358(7) Uani 1 1 d . . .
C92 C 0.6192(2) 0.1358(2) 0.2144(2) 0.0414(8) Uani 1 1 d . . .
H92 H 0.6530 0.1041 0.1757 0.050 Uiso 1 1 calc R . .
C93 C 0.5903(3) 0.0797(3) 0.2824(2) 0.0475(8) Uani 1 1 d . . .
H93 H 0.6041 0.0099 0.2903 0.057 Uiso 1 1 calc R . .
C94 C 0.5418(3) 0.1234(3) 0.3388(2) 0.0492(9) Uani 1 1 d . . .
H94 H 0.5218 0.0843 0.3861 0.059 Uiso 1 1 calc R . .
C95 C 0.5219(3) 0.2244(3) 0.32695(19) 0.0457(8) Uani 1 1 d . . .
H95 H 0.4877 0.2550 0.3661 0.055 Uiso 1 1 calc R . .
C96 C 0.5510(2) 0.2817(2) 0.25875(19) 0.0400(7) Uani 1 1 d . . .
H96 H 0.5372 0.3515 0.2514 0.048 Uiso 1 1 calc R . .
C97 C 0.6336(3) 0.2977(3) 0.1261(2) 0.0517(9) Uani 1 1 d . . .
H97A H 0.7000 0.2711 0.1048 0.078 Uiso 1 1 calc R . .
H97B H 0.6408 0.3673 0.1302 0.078 Uiso 1 1 calc R . .
H97C H 0.5817 0.2939 0.0944 0.078 Uiso 1 1 calc R . .
C86 C 0.61961(19) 0.32086(18) 0.82629(13) 0.0197(5) Uani 1 1 d . . .
H86 H 0.5963 0.2747 0.8696 0.024 Uiso 1 1 calc R . .
F86 F 0.6453(2) 0.43538(17) 0.94815(10) 0.0636(6) Uani 1 1 d . . .
Br Br 1.05506(2) 0.52264(2) 0.241039(15) 0.03454(9) Uani 1 1 d . A .
P1 P 1.03613(5) 0.25903(5) 0.17897(4) 0.02355(15) Uani 1 1 d . A .
C2 C 0.8030(5) 0.3991(6) 0.2112(4) 0.022(2) Uani 0.492(13) 1 d P A 2
H2 H 0.7710 0.3361 0.2071 0.026 Uiso 0.492(13) 1 calc PR A 2
C1 C 0.8684(5) 0.4402(6) 0.1530(4) 0.024(2) Uani 0.492(13) 1 d P A 2
H1 H 0.8896 0.5067 0.1482 0.029 Uiso 0.492(13) 1 calc PR A 2
C20 C 0.8215(4) 0.4652(6) 0.1952(3) 0.019(2) Uani 0.508(13) 1 d P A 1
H20 H 0.8599 0.5225 0.1727 0.023 Uiso 0.508(13) 1 calc PR A 1
C10 C 0.8441(5) 0.3763(6) 0.1723(4) 0.020(2) Uani 0.508(13) 1 d P A 1
H10 H 0.7903 0.3246 0.1886 0.024 Uiso 0.508(13) 1 calc PR A 1

loop_
_atom_site_aniso_label
_atom_site_aniso_U_11
_atom_site_aniso_U_22
_atom_site_aniso_U_33
_atom_site_aniso_U_23
_atom_site_aniso_U_13
_atom_site_aniso_U_12
Fe 0.01948(19) 0.02311(19) 0.01807(18) -0.00253(14) -0.00065(14) 0.00003(14)
P2 0.0184(3) 0.0275(3) 0.0194(3) -0.0030(3) -0.0001(3) 0.0005(3)
C11 0.0384(18) 0.063(2) 0.0275(16) -0.0207(15) -0.0138(13) 0.0157(16)
C12 0.0309(15) 0.0273(14) 0.0197(13) -0.0039(11) -0.0021(11) -0.0052(11)
C13 0.0463(18) 0.0307(15) 0.0234(14) -0.0080(12) -0.0007(13) 0.0006(13)
C14 0.054(2) 0.0450(18) 0.0198(14) -0.0078(13) 0.0031(13) -0.0110(16)
C15 0.053(2) 0.0402(17) 0.0239(15) -0.0010(13) -0.0121(14) -0.0083(15)
C16 0.056(2) 0.056(2) 0.0409(19) -0.0197(16) -0.0259(17) 0.0188(17)
C21 0.0195(14) 0.062(2) 0.0317(16) -0.0180(15) -0.0070(12) 0.0074(14)
C22 0.0189(13) 0.0221(13) 0.0333(15) -0.0064(11) -0.0017(11) 0.0003(10)
C23 0.0335(17) 0.053(2) 0.0363(17) -0.0013(15) 0.0071(14) 0.0142(15)
C24 0.0336(18) 0.050(2) 0.052(2) -0.0181(16) 0.0003(15) 0.0192(15)
C25 0.0264(15) 0.0224(14) 0.058(2) -0.0063(13) -0.0139(14) 0.0033(11)
C26 0.0252(16) 0.063(2) 0.0378(17) 0.0018(15) -0.0121(13) 0.0030(15)
C31 0.0275(15) 0.0335(15) 0.0289(15) -0.0077(12) 0.0019(12) 0.0064(12)
C32 0.0396(17) 0.0237(14) 0.0252(14) -0.0024(11) 0.0015(12) 0.0037(12)
C33 0.0276(15) 0.0418(17) 0.0426(18) -0.0100(14) 0.0046(13) -0.0018(13)
C34 0.0306(17) 0.059(2) 0.0398(18) -0.0073(16) -0.0054(14) 0.0092(15)
C35 0.069(2) 0.0251(16) 0.0458(19) -0.0080(14) 0.0138(17) 0.0015(15)
C36 0.0430(18) 0.0268(15) 0.0353(16) -0.0028(12) -0.0085(14) -0.0057(13)
C41 0.0239(14) 0.0259(14) 0.0274(14) 0.0028(11) 0.0013(11) 0.0015(11)
C42 0.0334(16) 0.0549(19) 0.0236(14) -0.0136(13) 0.0027(12) -0.0113(14)
C43 0.0380(17) 0.0349(16) 0.0313(16) 0.0045(13) 0.0005(13) 0.0115(13)
C44 0.0340(17) 0.0368(17) 0.0418(18) 0.0036(14) 0.0133(14) -0.0025(13)
C46 0.054(2) 0.064(2) 0.0399(19) -0.0292(17) 0.0124(16) -0.0256(18)
C45 0.057(2) 0.092(3) 0.040(2) -0.013(2) -0.0244(18) -0.009(2)
C51 0.0189(12) 0.0160(11) 0.0194(12) -0.0038(9) -0.0039(10) 0.0001(9)
F51 0.0514(12) 0.0808(15) 0.0228(9) 0.0141(9) -0.0028(8) 0.0015(11)
C52 0.0190(13) 0.0259(13) 0.0184(12) -0.0033(10) -0.0004(10) -0.0001(10)
F52 0.0264(10) 0.168(3) 0.0264(10) -0.0030(13) -0.0124(8) 0.0060(13)
C53 0.0227(13) 0.0346(15) 0.0182(13) -0.0032(11) -0.0055(11) 0.0013(11)
F53 0.0710(15) 0.0971(17) 0.0305(10) -0.0302(11) -0.0125(10) 0.0064(13)
C55 0.0197(13) 0.0255(13) 0.0201(13) -0.0020(10) -0.0020(10) -0.0010(10)
F55 0.0297(9) 0.0753(13) 0.0263(9) -0.0172(9) 0.0027(7) 0.0059(9)
C54 0.0175(13) 0.0325(14) 0.0247(14) -0.0030(11) -0.0060(11) -0.0003(11)
F54 0.0289(11) 0.178(3) 0.0325(11) -0.0027(14) -0.0007(9) 0.0423(14)
C56 0.0222(13) 0.0216(12) 0.0155(12) -0.0019(10) -0.0015(10) -0.0002(10)
F56 0.095(2) 0.0918(19) 0.0868(18) -0.0405(15) 0.0635(16) -0.0632(16)
C57 0.0244(15) 0.076(2) 0.0239(15) -0.0033(16) -0.0075(12) 0.0027(15)
C58 0.0232(15) 0.0552(19) 0.0231(14) -0.0056(13) -0.0022(12) -0.0018(13)
B 0.0171(14) 0.0194(13) 0.0162(13) -0.0035(11) -0.0014(11) 0.0012(11)
C62 0.0178(12) 0.0219(12) 0.0190(12) -0.0031(10) -0.0018(10) 0.0023(10)
F62 0.0478(13) 0.150(3) 0.0714(16) -0.0823(17) -0.0206(11) 0.0133(14)
C61 0.0178(12) 0.0211(12) 0.0167(12) -0.0051(10) -0.0001(10) 0.0053(10)
F61 0.0404(10) 0.0620(12) 0.0439(11) -0.0047(9) -0.0163(9) -0.0184(9)
F63 0.0453(12) 0.0718(14) 0.0567(13) 0.0157(11) -0.0303(10) -0.0060(10)
C63 0.0218(13) 0.0298(14) 0.0187(13) -0.0046(11) -0.0042(10) 0.0052(11)
C68 0.0377(17) 0.0287(14) 0.0237(14) 0.0001(11) -0.0045(12) -0.0031(12)
C67 0.0364(17) 0.0448(18) 0.0251(15) 0.0006(13) -0.0114(13) -0.0013(14)
C66 0.0216(13) 0.0227(13) 0.0181(12) -0.0049(10) -0.0035(10) 0.0017(10)
F66 0.0443(11) 0.0350(10) 0.0956(17) -0.0307(11) 0.0273(11) -0.0126(9)
C65 0.0266(14) 0.0242(13) 0.0187(12) -0.0035(10) -0.0008(11) 0.0021(11)
F65 0.0316(10) 0.0393(11) 0.1021(18) -0.0124(11) 0.0214(11) -0.0064(8)
C64 0.0289(14) 0.0275(14) 0.0160(12) -0.0005(10) -0.0038(11) 0.0061(11)
F64 0.174(3) 0.101(2) 0.0562(15) 0.0510(14) -0.0647(18) -0.099(2)
C74 0.0250(14) 0.0272(14) 0.0211(13) -0.0036(11) 0.0007(11) 0.0081(11)
F74 0.0254(18) 0.041(2) 0.095(5) -0.025(2) -0.001(3) -0.0080(13)
C73 0.0288(14) 0.0229(13) 0.0199(13) -0.0038(10) -0.0054(11) 0.0058(11)
F73 0.194(3) 0.0403(12) 0.0336(11) -0.0064(9) -0.0427(15) -0.0197(15)
C72 0.0207(13) 0.0205(12) 0.0188(12) -0.0006(10) -0.0041(10) 0.0029(10)
F72 0.0505(13) 0.0648(15) 0.139(2) -0.0710(16) -0.0161(14) 0.0191(11)
C71 0.0201(13) 0.0197(12) 0.0143(11) 0.0015(9) -0.0042(10) 0.0038(10)
F71 0.0743(15) 0.0449(11) 0.0516(12) -0.0234(9) -0.0012(11) -0.0179(10)
C76 0.0221(13) 0.0207(12) 0.0182(12) -0.0024(10) -0.0045(10) 0.0032(10)
F76 0.038(2) 0.130(6) 0.053(4) -0.043(5) 0.030(3) -0.028(3)
C75 0.0190(13) 0.0249(13) 0.0215(13) 0.0005(10) -0.0031(10) 0.0031(10)
F75 0.036(4) 0.085(7) 0.108(6) 0.057(5) -0.046(4) -0.021(4)
C78 0.0229(14) 0.0364(16) 0.0320(16) -0.0035(13) 0.0010(12) 0.0028(12)
F78 0.028(5) 0.25(2) 0.139(15) -0.164(16) 0.015(7) -0.033(10)
C77 0.0381(17) 0.0300(15) 0.0310(15) -0.0124(12) 0.0002(13) 0.0043(13)
F77 0.020(5) 0.044(5) 0.18(2) -0.002(11) -0.027(9) 0.010(4)
C81 0.0138(12) 0.0226(13) 0.0183(12) -0.0031(10) -0.0038(9) 0.0020(9)
F79 0.042(6) 0.130(13) 0.090(12) 0.075(10) -0.038(7) -0.046(7)
F81 0.0728(16) 0.0971(18) 0.0509(13) 0.0427(13) -0.0295(12) -0.0326(14)
C85 0.0219(13) 0.0256(13) 0.0228(13) -0.0077(11) -0.0017(10) 0.0000(10)
F85 0.0583(12) 0.0344(10) 0.0418(10) -0.0198(8) 0.0059(9) 0.0070(8)
C84 0.0241(14) 0.0196(13) 0.0325(15) -0.0074(11) -0.0028(11) 0.0006(10)
F84 0.0905(17) 0.0682(14) 0.0632(14) -0.0434(12) 0.0539(13) -0.0435(13)
C83 0.0227(13) 0.0228(13) 0.0239(13) -0.0006(10) -0.0012(11) -0.0011(10)
F83 0.0513(13) 0.0754(15) 0.0350(10) 0.0116(10) 0.0122(9) -0.0083(11)
C82 0.0191(13) 0.0248(13) 0.0182(12) -0.0056(10) -0.0012(10) 0.0024(10)
F82 0.209(3) 0.0231(10) 0.0566(15) -0.0028(10) 0.0531(18) -0.0195(15)
C87 0.0441(18) 0.0261(15) 0.0295(15) -0.0006(12) 0.0000(13) -0.0041(13)
C88 0.0416(17) 0.0283(15) 0.0303(15) -0.0109(12) 0.0040(13) -0.0021(13)
C91 0.0263(15) 0.0437(18) 0.0392(17) -0.0054(14) -0.0089(13) -0.0107(13)
C92 0.0339(17) 0.0418(18) 0.053(2) -0.0211(16) -0.0062(15) -0.0004(14)
C93 0.051(2) 0.0356(18) 0.059(2) -0.0081(16) -0.0174(18) -0.0042(15)
C94 0.056(2) 0.048(2) 0.045(2) -0.0022(16) -0.0139(17) -0.0175(17)
C95 0.045(2) 0.051(2) 0.0438(19) -0.0183(16) -0.0012(15) -0.0059(16)
C96 0.0350(17) 0.0346(17) 0.053(2) -0.0088(15) -0.0123(15) -0.0013(13)
C97 0.050(2) 0.055(2) 0.052(2) -0.0043(17) -0.0178(17) -0.0100(17)
C86 0.0169(12) 0.0229(13) 0.0181(12) -0.0015(10) -0.0016(10) 0.0004(10)
F86 0.0962(18) 0.0708(14) 0.0304(10) -0.0241(10) -0.0231(11) 0.0290(13)
Br 0.03629(17) 0.04125(18) 0.02712(15) -0.00636(12) -0.00211(12) -0.01648(13)
P1 0.0257(4) 0.0240(3) 0.0195(3) -0.0037(3) -0.0005(3) 0.0028(3)
C2 0.020(3) 0.022(4) 0.025(4) -0.004(3) -0.011(3) 0.004(3)
C1 0.029(4) 0.019(4) 0.026(4) -0.003(3) -0.015(3) 0.003(3)
C20 0.020(3) 0.018(4) 0.020(3) -0.001(3) -0.008(2) 0.002(2)
C10 0.022(3) 0.020(4) 0.021(3) -0.004(3) -0.010(3) 0.002(3)

loop_
_atom_type_symbol
_atom_type_description
_atom_type_scat_dispersion_real
_atom_type_scat_dispersion_imag
_atom_type_scat_source
C C 0.0033 0.0016 'International Tables Vol C Tables 4.2.6.8 and 6.1.1.4'
H H 0.0000 0.0000 'International Tables Vol C Tables 4.2.6.8 and 6.1.1.4'
B B 0.0013 0.0007 'International Tables Vol C Tables 4.2.6.8 and 6.1.1.4'
F F 0.0171 0.0103 'International Tables Vol C Tables 4.2.6.8 and 6.1.1.4'
P P 0.1023 0.0942 'International Tables Vol C Tables 4.2.6.8 and 6.1.1.4'
Fe Fe 0.3463 0.8444 'International Tables Vol C Tables 4.2.6.8 and 6.1.1.4'
Br Br -0.2901 2.4595 'International Tables Vol C Tables 4.2.6.8 and 6.1.1.4'

loop_
_geom_angle_atom_site_label_1
_geom_angle_atom_site_label_2
_geom_angle_atom_site_label_3
_geom_angle
C2 Fe C10 23.49(17)
C2 Fe Br 119.1(2)
C10 Fe Br 120.81(19)
C2 Fe C1 33.6(3)
C10 Fe C1 23.34(17)
Br Fe C1 97.47(19)
C2 Fe C20 23.11(17)
C10 Fe C20 34.1(3)
Br Fe C20 96.06(18)
C1 Fe C20 25.11(17)
C2 Fe P2 75.7(2)
C10 Fe P2 96.48(19)
Br Fe P2 111.93(2)
C1 Fe P2 107.8(2)
C20 Fe P2 85.31(16)
C2 Fe P1 97.8(2)
C10 Fe P1 76.3(2)
Br Fe P1 115.41(2)
C1 Fe P1 85.53(17)
C20 Fe P1 108.52(17)
P2 Fe P1 128.38(3)
C22 P2 C42 104.09(14)
C22 P2 C41 106.42(12)
C42 P2 C41 109.06(14)
C22 P2 Fe 99.92(9)
C42 P2 Fe 119.23(10)
C41 P2 Fe 116.10(9)
C12 C11 C16 119.6(3)
C12 C11 C1 129.2(3)
C16 C11 C1 108.8(3)
C12 C11 C10 113.8(3)
C16 C11 C10 124.0(3)
C11 C12 C13 119.2(3)
C11 C12 P1 117.5(2)
C13 C12 P1 123.2(2)
C14 C13 C12 120.1(3)
C14 C13 H13 120.0
C12 C13 H13 120.0
C15 C14 C13 120.4(3)
C15 C14 H14 119.8
C13 C14 H14 119.8
C16 C15 C14 120.1(3)
C16 C15 H15 120.0
C14 C15 H15 120.0
C15 C16 C11 120.6(3)
C15 C16 H16 119.7
C11 C16 H16 119.7
C22 C21 C26 119.5(3)
C22 C21 C20 130.4(3)
C26 C21 C20 108.6(3)
C22 C21 C2 111.2(3)
C26 C21 C2 126.2(3)
C23 C22 C21 119.1(3)
C23 C22 P2 122.9(2)
C21 C22 P2 117.8(2)
C24 C23 C22 120.6(3)
C24 C23 H23 119.7
C22 C23 H23 119.7
C25 C24 C23 120.2(3)
C25 C24 H24 119.9
C23 C24 H24 119.9
C24 C25 C26 120.0(3)
C24 C25 H25 120.0
C26 C25 H25 120.0
C25 C26 C21 120.6(3)
C25 C26 H26 119.7
C21 C26 H26 119.7
C33 C31 C34 111.6(3)
C33 C31 P1 111.1(2)
C34 C31 P1 109.2(2)
C33 C31 H31 108.3
C34 C31 H31 108.3
P1 C31 H31 108.3
C35 C32 C36 110.8(3)
C35 C32 P1 113.8(2)
C36 C32 P1 110.25(19)
C35 C32 H32 107.2
C36 C32 H32 107.2
P1 C32 H32 107.2
C31 C33 H33A 109.5
C31 C33 H33B 109.5
H33A C33 H33B 109.5
C31 C33 H33C 109.5
H33A C33 H33C 109.5
H33B C33 H33C 109.5
C31 C34 H34A 109.5
C31 C34 H34B 109.5
H34A C34 H34B 109.5
C31 C34 H34C 109.5
H34A C34 H34C 109.5
H34B C34 H34C 109.5
C32 C35 H35A 109.5
C32 C35 H35B 109.5
H35A C35 H35B 109.5
C32 C35 H35C 109.5
H35A C35 H35C 109.5
H35B C35 H35C 109.5
C32 C36 H36A 109.5
C32 C36 H36B 109.5
H36A C36 H36B 109.5
C32 C36 H36C 109.5
H36A C36 H36C 109.5
H36B C36 H36C 109.5
C44 C41 C43 111.2(2)
C44 C41 P2 114.2(2)
C43 C41 P2 111.7(2)
C44 C41 H41 106.4
C43 C41 H41 106.4
P2 C41 H41 106.4
C46 C42 C45 112.0(3)
C46 C42 P2 111.2(2)
C45 C42 P2 110.8(2)
C46 C42 H42 107.5
C45 C42 H42 107.5
P2 C42 H42 107.5
C41 C43 H43A 109.5
C41 C43 H43B 109.5
H43A C43 H43B 109.5
C41 C43 H43C 109.5
H43A C43 H43C 109.5
H43B C43 H43C 109.5
C41 C44 H44A 109.5
C41 C44 H44B 109.5
H44A C44 H44B 109.5
C41 C44 H44C 109.5
H44A C44 H44C 109.5
H44B C44 H44C 109.5
C42 C46 H46A 109.5
C42 C46 H46B 109.5
H46A C46 H46B 109.5
C42 C46 H46C 109.5
H46A C46 H46C 109.5
H46B C46 H46C 109.5
C42 C45 H45A 109.5
C42 C45 H45B 109.5
H45A C45 H45B 109.5
C42 C45 H45C 109.5
H45A C45 H45C 109.5
H45B C45 H45C 109.5
C52 C51 C56 115.5(2)
C52 C51 B 122.3(2)
C56 C51 B 121.3(2)
C53 C52 C51 122.4(2)
C53 C52 H52 118.8
C51 C52 H52 118.8
C54 C53 C52 120.9(2)
C54 C53 C57 120.3(2)
C52 C53 C57 118.8(2)
C56 C55 C54 121.1(2)
C56 C55 C58 120.4(2)
C54 C55 C58 118.5(2)
C53 C54 C55 118.1(2)
C53 C54 H54 121.0
C55 C54 H54 121.0
C55 C56 C51 122.1(2)
C55 C56 H56 118.9
C51 C56 H56 118.9
F52 C57 F51 106.9(3)
F52 C57 F53 107.2(3)
F51 C57 F53 104.9(3)
F52 C57 C53 113.2(2)
F51 C57 C53 111.9(3)
F53 C57 C53 112.3(3)
F56 C58 F55 105.4(3)
F56 C58 F54 107.1(3)
F55 C58 F54 105.1(3)
F56 C58 C55 112.2(3)
F55 C58 C55 113.5(2)
F54 C58 C55 113.0(2)
C81 B C71 112.5(2)
C81 B C61 110.3(2)
C71 B C61 103.86(19)
C81 B C51 102.53(19)
C71 B C51 113.7(2)
C61 B C51 114.3(2)
C63 C62 C61 122.5(2)
C63 C62 H62 118.7
C61 C62 H62 118.7
C66 C61 C62 115.9(2)
C66 C61 B 124.3(2)
C62 C61 B 119.6(2)
C62 C63 C64 120.4(2)
C62 C63 C67 119.9(2)
C64 C63 C67 119.7(2)
F64 C68 F66 108.7(3)
F64 C68 F65 104.8(3)
F66 C68 F65 103.2(2)
F64 C68 C65 113.5(2)
F66 C68 C65 112.7(2)
F65 C68 C65 113.1(2)
F62 C67 F61 107.3(3)
F62 C67 F63 107.8(3)
F61 C67 F63 103.0(2)
F62 C67 C63 113.2(3)
F61 C67 C63 112.9(2)
F63 C67 C63 112.0(3)
C61 C66 C65 121.7(2)
C61 C66 H66 119.1
C65 C66 H66 119.1
C64 C65 C66 121.0(2)
C64 C65 C68 119.9(2)
C66 C65 C68 119.2(2)
C65 C64 C63 118.5(2)
C65 C64 H64 120.8
C63 C64 H64 120.8
C75 C74 C73 118.5(2)
C75 C74 H74 120.7
C73 C74 H74 120.7
F78 F74 C78 74.2(14)
F78 F74 F79 117.2(14)
C78 F74 F79 52.0(5)
C74 C73 C72 120.5(2)
C74 C73 C77 119.4(2)
C72 C73 C77 120.1(2)
C73 C72 C71 122.3(2)
C73 C72 H72 118.9
C71 C72 H72 118.9
C72 C71 C76 115.8(2)
C72 C71 B 122.5(2)
C76 C71 B 121.1(2)
C75 C76 C71 122.4(2)
C75 C76 H76 118.8
C71 C76 H76 118.8
F79 F76 C78 71.5(15)
F79 F76 F77 113.2(18)
C78 F76 F77 51.9(6)
C74 C75 C76 120.5(2)
C74 C75 C78 119.2(2)
C76 C75 C78 120.2(2)
F77 F75 C78 75.0(17)
F77 F75 F78 119(2)
C78 F75 F78 54.0(7)
F79 C78 F75 125.4(6)
F79 C78 F74 75.0(11)
F75 C78 F74 108.4(5)
F79 C78 F77 100.6(9)
F74 C78 F77 127.5(9)
F75 C78 F76 107.1(5)
F74 C78 F76 104.9(4)
F77 C78 F76 75.7(10)
F79 C78 F78 105.3(11)
F75 C78 F78 74.6(13)
F77 C78 F78 102.1(11)
F76 C78 F78 128.6(10)
F79 C78 C75 116.3(6)
F75 C78 C75 111.9(4)
F74 C78 C75 112.9(3)
F77 C78 C75 115.3(9)
F76 C78 C75 111.3(4)
F78 C78 C75 115.2(6)
F74 F78 C78 69.4(9)
F74 F78 F75 117.2(12)
C78 F78 F75 51.4(8)
F73 C77 F71 104.7(3)
F73 C77 F72 109.3(3)
F71 C77 F72 103.0(3)
F73 C77 C73 113.3(2)
F71 C77 C73 113.7(2)
F72 C77 C73 112.1(3)
F75 F77 C78 71.9(15)
F75 F77 F76 122(2)
C78 F77 F76 52.3(7)
C86 C81 C82 115.6(2)
C86 C81 B 121.4(2)
C82 C81 B 122.6(2)
F76 F79 C78 77.5(13)
F76 F79 F74 128.1(18)
C78 F79 F74 53.0(9)
C86 C85 C84 121.0(2)
C86 C85 C88 118.4(2)
C84 C85 C88 120.6(2)
C83 C84 C85 117.8(2)
C83 C84 H84 121.1
C85 C84 H84 121.1
C84 C83 C82 120.8(2)
C84 C83 C87 120.3(2)
C82 C83 C87 118.9(2)
C83 C82 C81 122.4(2)
C83 C82 H82 118.8
C81 C82 H82 118.8
F82 C87 F81 109.4(3)
F82 C87 F83 106.0(3)
F81 C87 F83 101.9(3)
F82 C87 C83 114.0(3)
F81 C87 C83 112.7(3)
F83 C87 C83 112.0(2)
F84 C88 F86 108.0(3)
F84 C88 F85 105.9(3)
F86 C88 F85 105.3(2)
F84 C88 C85 112.2(2)
F86 C88 C85 112.0(2)
F85 C88 C85 113.0(2)
C96 C91 C92 117.5(3)
C96 C91 C97 122.1(3)
C92 C91 C97 120.4(3)
C93 C92 C91 121.5(3)
C93 C92 H92 119.2
C91 C92 H92 119.2
C94 C93 C92 120.4(3)
C94 C93 H93 119.8
C92 C93 H93 119.8
C93 C94 C95 119.5(3)
C93 C94 H94 120.2
C95 C94 H94 120.2
C94 C95 C96 120.6(3)
C94 C95 H95 119.7
C96 C95 H95 119.7
C95 C96 C91 120.5(3)
C95 C96 H96 119.8
C91 C96 H96 119.8
C91 C97 H97A 109.5
C91 C97 H97B 109.5
H97A C97 H97B 109.5
C91 C97 H97C 109.5
H97A C97 H97C 109.5
H97B C97 H97C 109.5
C85 C86 C81 122.5(2)
C85 C86 H86 118.8
C81 C86 H86 118.8
C12 P1 C31 105.87(13)
C12 P1 C32 107.32(13)
C31 P1 C32 106.30(13)
C12 P1 Fe 99.72(9)
C31 P1 Fe 117.31(10)
C32 P1 Fe 118.95(9)
C1 C2 C21 118.2(7)
C1 C2 Fe 75.9(4)
C21 C2 Fe 107.1(3)
C1 C2 H2 116.2
C21 C2 H2 116.2
Fe C2 H2 116.2
C2 C1 C11 118.3(7)
C2 C1 Fe 70.6(3)
C11 C1 Fe 106.0(3)
C2 C1 H1 120.8
C11 C1 H1 120.8
Fe C1 H1 93.2
C10 C20 C21 118.1(7)
C10 C20 Fe 69.9(3)
C21 C20 Fe 105.4(3)
C10 C20 H20 120.9
C21 C20 H20 120.9
Fe C20 H20 94.3
C20 C10 C11 117.8(6)
C20 C10 Fe 76.0(3)
C11 C10 Fe 107.0(3)
C20 C10 H10 116.4
C11 C10 H10 116.4
Fe C10 H10 116.4

loop_
_geom_bond_atom_site_label_1
_geom_bond_atom_site_label_2
_geom_bond_distance
Fe C2 2.271(5)
Fe C10 2.283(5)
Fe Br 2.3213(5)
Fe C1 2.335(5)
Fe C20 2.358(5)
Fe P2 2.4220(7)
Fe P1 2.4312(7)
P2 C22 1.811(3)
P2 C42 1.834(3)
P2 C41 1.844(3)
C11 C12 1.383(4)
C11 C16 1.394(4)
C11 C1 1.529(8)
C11 C10 1.569(8)
C12 C13 1.393(4)
C12 P1 1.813(3)
C13 C14 1.379(4)
C13 H13 0.9500
C14 C15 1.368(5)
C14 H14 0.9500
C15 C16 1.363(5)
C15 H15 0.9500
C16 H16 0.9500
C21 C22 1.380(4)
C21 C26 1.392(4)
C21 C20 1.507(7)
C21 C2 1.570(8)
C22 C23 1.380(4)
C23 C24 1.379(5)
C23 H23 0.9500
C24 C25 1.360(5)
C24 H24 0.9500
C25 C26 1.364(5)
C25 H25 0.9500
C26 H26 0.9500
C31 C33 1.517(4)
C31 C34 1.525(4)
C31 P1 1.838(3)
C31 H31 1.0000
C32 C35 1.520(4)
C32 C36 1.521(4)
C32 P1 1.849(3)
C32 H32 1.0000
C33 H33A 0.9800
C33 H33B 0.9800
C33 H33C 0.9800
C34 H34A 0.9800
C34 H34B 0.9800
C34 H34C 0.9800
C35 H35A 0.9800
C35 H35B 0.9800
C35 H35C 0.9800
C36 H36A 0.9800
C36 H36B 0.9800
C36 H36C 0.9800
C41 C44 1.527(4)
C41 C43 1.530(4)
C41 H41 1.0000
C42 C46 1.519(5)
C42 C45 1.521(5)
C42 H42 1.0000
C43 H43A 0.9800
C43 H43B 0.9800
C43 H43C 0.9800
C44 H44A 0.9800
C44 H44B 0.9800
C44 H44C 0.9800
C46 H46A 0.9800
C46 H46B 0.9800
C46 H46C 0.9800
C45 H45A 0.9800
C45 H45B 0.9800
C45 H45C 0.9800
C51 C52 1.394(3)
C51 C56 1.404(3)
C51 B 1.639(4)
F51 C57 1.336(4)
C52 C53 1.391(4)
C52 H52 0.9500
F52 C57 1.322(4)
C53 C54 1.375(4)
C53 C57 1.496(4)
F53 C57 1.338(4)
C55 C56 1.381(4)
C55 C54 1.382(4)
C55 C58 1.495(4)
F55 C58 1.320(3)
C54 H54 0.9500
F54 C58 1.325(4)
C56 H56 0.9500
F56 C58 1.312(4)
B C81 1.634(4)
B C71 1.634(4)
B C61 1.635(3)
C62 C63 1.383(4)
C62 C61 1.401(4)
C62 H62 0.9500
F62 C67 1.308(4)
C61 C66 1.393(4)
F61 C67 1.332(4)
F63 C67 1.347(4)
C63 C64 1.383(4)
C63 C67 1.491(4)
C68 F64 1.304(3)
C68 F66 1.314(3)
C68 F65 1.333(4)
C68 C65 1.489(4)
C66 C65 1.395(4)
C66 H66 0.9500
C65 C64 1.376(4)
C64 H64 0.9500
C74 C75 1.381(4)
C74 C73 1.384(4)
C74 H74 0.9500
F74 F78 0.82(3)
F74 C78 1.295(6)
F74 F79 1.57(2)
C73 C72 1.390(4)
C73 C77 1.491(4)
F73 C77 1.300(4)
C72 C71 1.396(4)
C72 H72 0.9500
F72 C77 1.334(4)
C71 C76 1.398(4)
F71 C77 1.323(4)
C76 C75 1.388(4)
C76 H76 0.9500
F76 F79 0.70(2)
F76 C78 1.315(6)
F76 F77 1.61(2)
C75 C78 1.492(4)
F75 F77 0.738(19)
F75 C78 1.286(8)
F75 F78 1.59(2)
C78 F79 1.277(13)
C78 F77 1.307(15)
C78 F78 1.331(11)
C81 C86 1.393(3)
C81 C82 1.398(3)
F81 C87 1.325(4)
C85 C86 1.383(4)
C85 C84 1.387(4)
C85 C88 1.497(4)
F85 C88 1.332(3)
C84 C83 1.382(4)
C84 H84 0.9500
F84 C88 1.320(4)
C83 C82 1.388(4)
C83 C87 1.493(4)
F83 C87 1.333(4)
C82 H82 0.9500
F82 C87 1.293(4)
C88 F86 1.328(4)
C91 C96 1.388(5)
C91 C92 1.390(5)
C91 C97 1.493(5)
C92 C93 1.367(5)
C92 H92 0.9500
C93 C94 1.362(5)
C93 H93 0.9500
C94 C95 1.374(5)
C94 H94 0.9500
C95 C96 1.378(5)
C95 H95 0.9500
C96 H96 0.9500
C97 H97A 0.9800
C97 H97B 0.9800
C97 H97C 0.9800
C86 H86 0.9500
C2 C1 1.332(14)
C2 H2 1.0000
C1 H1 0.9500
C20 C10 1.364(13)
C20 H20 0.9500
C10 H10 1.0000
